data_4115552
loop_
_publ_author_name
'Yan Li'
'Jie-Sheng Huang'
'Zhong-Yuan Zhou'
'Chi-Ming Che'

_publ_section_title
;
 Isolation and X-ray Crystal Structure of an Unusual Biscarbene Metal
 Complex and Its Reactivity toward Cyclopropanation and Allylic C-H
 Insertion of Unfunctionalized Alkenes
;
_journal_name_full 'Journal of the American Chemical Society'
_journal_page_first 4843
_journal_page_last 4844
_journal_paper_doi 10.1021/ja003184q
_journal_volume 123
_journal_year 2001
_chemical_formula_sum 'C71 H34 Cl2 F20 N4 O2 Os'
_chemical_formula_weight 1616.12
_chemical_name_systematic
; 
 ? 
;
_space_group_IT_number 14
_symmetry_cell_setting monoclinic
_symmetry_space_group_name_Hall '-P 2yn'
_symmetry_space_group_name_H-M 'P 1 21/n 1'
_atom_sites_solution_hydrogens geom
_atom_sites_solution_primary direct
_atom_sites_solution_secondary difmap
_audit_creation_method SHELXL-97
_cell_angle_alpha 90.00
_cell_angle_beta 95.515(2)
_cell_angle_gamma 90.00
_cell_formula_units_Z 4
_cell_length_a 16.7755(15)
_cell_length_b 15.3103(13)
_cell_length_c 25.012(2)
_cell_measurement_reflns_used CCD
_cell_measurement_temperature 294(2)
_cell_measurement_theta_max 27.5
_cell_measurement_theta_min 1
_cell_volume 6394.3(9)
_computing_cell_refinement 'bruker smart '
_computing_data_collection 'bruker smart '
_computing_data_reduction shelxtl
_computing_molecular_graphics shelxtl
_computing_publication_material shelxtl
_computing_structure_refinement 'SHELXL-97 (Sheldrick, 1997)'
_computing_structure_solution 'SHELXS-97 (Sheldrick, 1990)'
_diffrn_ambient_temperature 294(2)
_diffrn_measured_fraction_theta_full 0.987
_diffrn_measured_fraction_theta_max 0.987
_diffrn_measurement_device_type 'Bruker CCD Area Detector '
_diffrn_measurement_method 'phi and omega scan '
_diffrn_radiation_monochromator graphite
_diffrn_radiation_source 'fine-focus sealed tube'
_diffrn_radiation_type MoK\a
_diffrn_radiation_wavelength 0.71073
_diffrn_reflns_av_R_equivalents 0.0417
_diffrn_reflns_av_sigmaI/netI 0.0495
_diffrn_reflns_limit_h_max 21
_diffrn_reflns_limit_h_min -14
_diffrn_reflns_limit_k_max 19
_diffrn_reflns_limit_k_min -19
_diffrn_reflns_limit_l_max 30
_diffrn_reflns_limit_l_min -32
_diffrn_reflns_number 41733
_diffrn_reflns_theta_full 27.56
_diffrn_reflns_theta_max 27.56
_diffrn_reflns_theta_min 1.80
_exptl_absorpt_coefficient_mu 2.187
_exptl_absorpt_correction_T_max 0.6942
_exptl_absorpt_correction_T_min 0.5598
_exptl_absorpt_correction_type SADABS
_exptl_crystal_colour RED
_exptl_crystal_density_diffrn 1.679
_exptl_crystal_description PRISM
_exptl_crystal_F_000 3176
_exptl_crystal_size_max 0.30
_exptl_crystal_size_mid 0.20
_exptl_crystal_size_min 0.18
_refine_diff_density_max 1.027
_refine_diff_density_min -0.943
_refine_diff_density_rms 0.143
_refine_ls_extinction_coef 0.00000(4)
_refine_ls_extinction_expression Fc^*^=kFc[1+0.001xFc^2^\l^3^/sin(2\q)]^-1/4^
_refine_ls_extinction_method SHELXL
_refine_ls_goodness_of_fit_ref 0.932
_refine_ls_hydrogen_treatment mixed
_refine_ls_matrix_type full
_refine_ls_number_parameters 885
_refine_ls_number_reflns 14601
_refine_ls_number_restraints 2
_refine_ls_restrained_S_all 0.932
_refine_ls_R_factor_all 0.0701
_refine_ls_R_factor_gt 0.0470
_refine_ls_shift/su_max 0.018
_refine_ls_shift/su_mean 0.004
_refine_ls_structure_factor_coef Fsqd
_refine_ls_weighting_details 'calc w=1/[\s^2^(Fo^2^)+(0.1000P)^2^+0.0000P] where P=(Fo^2^+2Fc^2^)/3'
_refine_ls_weighting_scheme calc
_refine_ls_wR_factor_gt 0.1264
_refine_ls_wR_factor_ref 0.1415
_reflns_number_gt 10458
_reflns_number_total 14601
_reflns_threshold_expression >2sigma(I)
_cod_data_source_file ja003184q_2.cif
_cod_data_source_block complex_3.2H2O.CH2Cl2
_cod_original_cell_volume 6394.2(10)
_cod_database_code 4115552

loop_
_symmetry_equiv_pos_as_xyz
'x, y, z'
'-x+1/2, y+1/2, -z+1/2'
'-x, -y, -z'
'x-1/2, -y-1/2, z-1/2'

loop_
_atom_site_label
_atom_site_type_symbol
_atom_site_fract_x
_atom_site_fract_y
_atom_site_fract_z
_atom_site_U_iso_or_equiv
_atom_site_adp_type
_atom_site_occupancy
_atom_site_symmetry_multiplicity
_atom_site_calc_flag
_atom_site_refinement_flags
Os1 Os 0.033925(5) 1.328528(5) 0.262332(3) 0.03492(2) Uani 1 1 d .
F1 F -0.11642(11) 1.09610(14) 0.39526(8) 0.0896(7) Uani 1 1 d .
F2 F -0.11836(16) 0.95651(17) 0.45924(9) 0.1295(9) Uani 1 1 d .
F3 F 0.01393(19) 0.85474(14) 0.47679(9) 0.1264(10) Uani 1 1 d .
F4 F 0.14640(16) 0.89279(14) 0.42875(10) 0.1118(9) Uani 1 1 d .
F5 F 0.14758(11) 1.03124(13) 0.36150(8) 0.0829(6) Uani 1 1 d .
F6 F -0.27689(12) 1.34012(13) 0.19779(10) 0.0921(7) Uani 1 1 d .
F7 F -0.41656(11) 1.30189(16) 0.14315(11) 0.1045(8) Uani 1 1 d .
F8 F -0.42595(12) 1.18085(14) 0.06426(10) 0.1029(8) Uani 1 1 d .
F9 F -0.29036(12) 1.09633(15) 0.04039(8) 0.0972(7) Uani 1 1 d .
F10 F -0.15024(11) 1.13536(15) 0.09502(8) 0.0874(6) Uani 1 1 d .
F11 F 0.19814(11) 1.45448(13) 0.10847(7) 0.0797(6) Uani 1 1 d .
F12 F 0.24263(15) 1.56327(16) 0.03209(8) 0.1131(8) Uani 1 1 d .
F13 F 0.16199(16) 1.71534(14) 0.01147(8) 0.1138(8) Uani 1 1 d .
F14 F 0.03892(14) 1.75993(13) 0.07032(9) 0.1084(8) Uani 1 1 d .
F15 F -0.00254(13) 1.65252(13) 0.14721(10) 0.0951(7) Uani 1 1 d .
F16 F 0.31437(11) 1.35088(12) 0.40447(8) 0.0756(6) Uani 1 1 d .
F17 F 0.40942(12) 1.43059(16) 0.48087(8) 0.1008(7) Uani 1 1 d .
F18 F 0.37354(14) 1.59470(16) 0.51343(8) 0.1204(8) Uani 1 1 d .
F19 F 0.23649(17) 1.67400(14) 0.46940(10) 0.1212(9) Uani 1 1 d .
F20 F 0.13648(12) 1.58948(12) 0.39884(8) 0.0831(6) Uani 1 1 d .
N1 N -0.03919(11) 1.22144(12) 0.25953(8) 0.0369(5) Uani 1 1 d .
N2 N -0.02063(11) 1.36975(13) 0.18999(7) 0.0382(5) Uani 1 1 d .
N3 N 0.11061(11) 1.43215(12) 0.26354(7) 0.0370(5) Uani 1 1 d .
N4 N 0.08323(11) 1.29160(13) 0.33695(7) 0.0381(5) Uani 1 1 d .
C1 C 0.01814(16) 1.14751(17) 0.34139(10) 0.0463(7) Uani 1 1 d .
C2 C -0.03247(15) 1.15119(16) 0.29406(10) 0.0431(6) Uani 1 1 d .
C3 C -0.09261(17) 1.08782(18) 0.27525(11) 0.0549(8) Uani 1 1 d .
H3A H -0.0995 1.0329 0.2900 0.066 Uiso 1 1 calc R
C4 C -0.13593(15) 1.12164(17) 0.23349(10) 0.0503(7) Uani 1 1 d .
H4A H -0.1801 1.0957 0.2145 0.060 Uiso 1 1 calc R
C5 C -0.10269(14) 1.20594(17) 0.22236(9) 0.0426(6) Uani 1 1 d .
C6 C -0.12949(14) 1.26204(17) 0.17991(10) 0.0442(7) Uani 1 1 d .
C7 C -0.08954(15) 1.33565(15) 0.16342(10) 0.0427(7) Uani 1 1 d .
C8 C -0.10982(16) 1.38550(19) 0.11515(11) 0.0551(8) Uani 1 1 d .
H8A H -0.1549 1.3778 0.0910 0.066 Uiso 1 1 calc R
C9 C -0.05178(16) 1.44504(18) 0.11140(10) 0.0529(7) Uani 1 1 d .
H9A H -0.0484 1.4845 0.0835 0.063 Uiso 1 1 calc R
C10 C 0.00477(15) 1.43659(16) 0.15883(10) 0.0442(7) Uani 1 1 d .
C11 C 0.07306(15) 1.48699(16) 0.17232(10) 0.0453(7) Uani 1 1 d .
C12 C 0.12098(14) 1.48697(15) 0.22112(10) 0.0426(6) Uani 1 1 d .
C13 C 0.18336(15) 1.54838(17) 0.23738(11) 0.0506(7) Uani 1 1 d .
H13A H 0.2038 1.5909 0.2159 0.061 Uiso 1 1 calc R
C14 C 0.20663(15) 1.53284(17) 0.28937(11) 0.0501(7) Uani 1 1 d .
H14A H 0.2450 1.5642 0.3108 0.060 Uiso 1 1 calc R
C15 C 0.16194(13) 1.45937(15) 0.30622(9) 0.0392(6) Uani 1 1 d .
C16 C 0.16735(14) 1.42062(16) 0.35726(9) 0.0418(6) Uani 1 1 d .
C17 C 0.13209(15) 1.34314(16) 0.37139(9) 0.0416(6) Uani 1 1 d .
C18 C 0.14533(17) 1.2971(2) 0.42206(10) 0.0548(8) Uani 1 1 d .
H18A H 0.1741 1.3178 0.4531 0.066 Uiso 1 1 calc R
C19 C 0.10874(17) 1.21926(19) 0.41628(10) 0.0544(8) Uani 1 1 d .
H19A H 0.1094 1.1754 0.4421 0.065 Uiso 1 1 calc R
C20 C 0.06863(15) 1.21599(16) 0.36328(9) 0.0419(6) Uani 1 1 d .
C21 C 0.01546(17) 1.06843(17) 0.37602(10) 0.0519(7) Uani 1 1 d .
C22 C -0.05194(19) 1.0470(2) 0.40171(11) 0.0629(9) Uani 1 1 d .
C23 C -0.0530(2) 0.9747(2) 0.43538(12) 0.0820(11) Uani 1 1 d .
C24 C 0.0130(3) 0.9246(2) 0.44356(13) 0.0840(12) Uani 1 1 d .
C25 C 0.0803(2) 0.9432(2) 0.42005(13) 0.0795(11) Uani 1 1 d .
C26 C 0.08053(19) 1.01427(19) 0.38597(11) 0.0604(8) Uani 1 1 d .
C27 C -0.20718(15) 1.23887(18) 0.14840(10) 0.0499(7) Uani 1 1 d .
C28 C -0.27652(18) 1.2793(2) 0.15912(13) 0.0622(9) Uani 1 1 d .
C29 C -0.35062(17) 1.2600(2) 0.13068(14) 0.0676(10) Uani 1 1 d .
C30 C -0.35495(18) 1.1996(2) 0.09149(13) 0.0642(9) Uani 1 1 d .
C31 C -0.2871(2) 1.1570(2) 0.07995(13) 0.0679(10) Uani 1 1 d .
C32 C -0.21314(18) 1.17706(19) 0.10812(12) 0.0576(9) Uani 1 1 d .
C33 C 0.09592(16) 1.54987(18) 0.13035(11) 0.0539(8) Uani 1 1 d .
C34 C 0.15797(19) 1.53092(19) 0.09989(11) 0.0614(9) Uani 1 1 d .
C35 C 0.1808(2) 1.5864(2) 0.06069(12) 0.0771(10) Uani 1 1 d .
C36 C 0.1411(2) 1.6615(2) 0.05099(12) 0.0757(11) Uani 1 1 d .
C37 C 0.0800(2) 1.6834(2) 0.07944(15) 0.0786(11) Uani 1 1 d .
C38 C 0.05829(19) 1.6280(2) 0.12009(13) 0.0673(9) Uani 1 1 d .
C39 C 0.22108(16) 1.46654(17) 0.39995(10) 0.0494(7) Uani 1 1 d .
C40 C 0.29170(17) 1.4286(2) 0.42151(11) 0.0589(8) Uani 1 1 d .
C41 C 0.34181(19) 1.4713(2) 0.46045(11) 0.0756(10) Uani 1 1 d .
C42 C 0.3228(2) 1.5527(3) 0.47663(12) 0.0817(11) Uani 1 1 d .
C43 C 0.2545(2) 1.5922(2) 0.45571(13) 0.0768(10) Uani 1 1 d .
C44 C 0.20511(18) 1.5492(2) 0.41799(12) 0.0626(9) Uani 1 1 d .
C45 C 0.11455(14) 1.26136(15) 0.22244(9) 0.0401(6) Uani 1 1 d .
C46 C 0.08517(15) 1.19561(18) 0.18236(11) 0.0495(7) Uani 1 1 d .
C47 C 0.05639(18) 1.2161(3) 0.12978(12) 0.0712(10) Uani 1 1 d .
H47A H 0.0558 1.2743 0.1192 0.085 Uiso 1 1 calc R
C48 C 0.0290(2) 1.1546(3) 0.09308(15) 0.0853(12) Uani 1 1 d .
H48A H 0.0100 1.1709 0.0583 0.102 Uiso 1 1 calc R
C49 C 0.0297(2) 1.0701(3) 0.10776(16) 0.1058(13) Uani 1 1 d .
H49A H 0.0105 1.0278 0.0831 0.127 Uiso 1 1 calc R
C50 C 0.0584(2) 1.0457(2) 0.15879(17) 0.0892(12) Uani 1 1 d .
H50A H 0.0589 0.9869 0.1682 0.107 Uiso 1 1 calc R
C51 C 0.08710(18) 1.1082(2) 0.19718(14) 0.0677(9) Uani 1 1 d .
H51A H 0.1069 1.0913 0.2316 0.081 Uiso 1 1 calc R
C52 C 0.20152(14) 1.27305(16) 0.22482(11) 0.0470(7) Uani 1 1 d .
C53 C 0.24887(16) 1.2873(2) 0.27289(13) 0.0611(9) Uani 1 1 d .
H53A H 0.2244 1.2896 0.3047 0.073 Uiso 1 1 calc R
C54 C 0.33143(19) 1.2982(2) 0.27508(16) 0.0785(11) Uani 1 1 d .
H54A H 0.3618 1.3059 0.3078 0.094 Uiso 1 1 calc R
C55 C 0.3670(2) 1.2974(3) 0.22815(19) 0.0928(14) Uani 1 1 d .
H55A H 0.4215 1.3089 0.2290 0.111 Uiso 1 1 calc R
C56 C 0.32364(19) 1.2797(3) 0.17914(16) 0.0877(12) Uani 1 1 d .
H56A H 0.3494 1.2759 0.1479 0.105 Uiso 1 1 calc R
C57 C 0.24141(19) 1.2678(2) 0.17742(13) 0.0699(10) Uani 1 1 d .
H57A H 0.2121 1.2562 0.1447 0.084 Uiso 1 1 calc R
C58 C -0.03942(14) 1.40751(17) 0.30044(10) 0.0444(7) Uani 1 1 d .
C59 C -0.05983(16) 1.39832(19) 0.35608(11) 0.0546(8) Uani 1 1 d .
C60 C -0.0862(2) 1.3183(2) 0.37550(13) 0.0684(10) Uani 1 1 d .
H60A H -0.0940 1.2707 0.3525 0.082 Uiso 1 1 calc R
C61 C -0.1004(2) 1.3106(3) 0.42822(15) 0.0911(13) Uani 1 1 d .
H61A H -0.1204 1.2586 0.4407 0.109 Uiso 1 1 calc R
C62 C -0.0853(2) 1.3792(3) 0.46264(15) 0.0981(14) Uani 1 1 d .
H62A H -0.0899 1.3715 0.4991 0.118 Uiso 1 1 calc R
C63 C -0.0638(2) 1.4574(3) 0.44465(14) 0.0904(13) Uani 1 1 d .
H63A H -0.0568 1.5043 0.4683 0.109 Uiso 1 1 calc R
C64 C -0.0522(2) 1.4684(2) 0.39222(13) 0.0767(11) Uani 1 1 d .
H64A H -0.0390 1.5235 0.3800 0.092 Uiso 1 1 calc R
C65 C -0.07036(15) 1.49118(17) 0.27579(11) 0.0503(7) Uani 1 1 d .
C66 C -0.02899(19) 1.57042(19) 0.27990(14) 0.0690(10) Uani 1 1 d .
H66A H 0.0227 1.5728 0.2970 0.083 Uiso 1 1 calc R
C67 C -0.0651(2) 1.6451(2) 0.25859(17) 0.0845(12) Uani 1 1 d .
H67A H -0.0386 1.6982 0.2637 0.101 Uiso 1 1 calc R
C68 C -0.1388(2) 1.6434(3) 0.23015(19) 0.0968(14) Uani 1 1 d .
H68A H -0.1617 1.6944 0.2155 0.116 Uiso 1 1 calc R
C69 C -0.1772(2) 1.5673(3) 0.22375(15) 0.0857(12) Uani 1 1 d .
H69A H -0.2267 1.5656 0.2036 0.103 Uiso 1 1 calc R
C70 C -0.14511(16) 1.4902(2) 0.24652(12) 0.0634(9) Uani 1 1 d .
H70A H -0.1737 1.4383 0.2421 0.076 Uiso 1 1 calc R
C71 C -0.3756(3) 1.4196(5) 0.3517(3) 0.169(2) Uiso 1 1 d D
Cl1 Cl -0.27587(19) 1.4400(2) 0.36719(13) 0.1432(10) Uiso 0.50 1 d PD
Cl2 Cl -0.41996(18) 1.3723(2) 0.29479(11) 0.1279(8) Uiso 0.50 1 d PD
Cl1' Cl -0.2804(3) 1.3986(3) 0.34913(19) 0.1965(17) Uiso 0.50 1 d P
Cl2' Cl -0.4269(3) 1.3423(3) 0.3496(2) 0.1915(17) Uiso 0.50 1 d P
O1 O -0.2035(3) 1.6186(3) 0.05865(17) 0.1613(15) Uiso 1 1 d .
O2 O -0.07578(10) 1.61332(11) -0.00635(7) 0.0488(4) Uiso 1 1 d .

loop_
_atom_site_aniso_label
_atom_site_aniso_U_11
_atom_site_aniso_U_22
_atom_site_aniso_U_33
_atom_site_aniso_U_23
_atom_site_aniso_U_13
_atom_site_aniso_U_12
Os1 0.03326(4) 0.03375(4) 0.03799(4) -0.00178(4) 0.00464(3) -0.00354(4)
F1 0.0735(11) 0.1007(14) 0.0995(12) 0.0150(11) 0.0339(10) -0.0138(10)
F2 0.1536(17) 0.1359(18) 0.1074(14) 0.0265(13) 0.0554(13) -0.0567(15)
F3 0.222(3) 0.0763(11) 0.0788(12) 0.0355(10) 0.0027(16) -0.0374(16)
F4 0.151(2) 0.0673(12) 0.1138(15) 0.0263(11) -0.0037(15) 0.0238(13)
F5 0.0739(11) 0.0785(12) 0.0980(12) 0.0221(10) 0.0171(10) 0.0145(9)
F6 0.0545(10) 0.0962(13) 0.1248(16) -0.0430(11) 0.0051(11) 0.0007(9)
F7 0.0478(10) 0.1008(14) 0.161(2) -0.0052(15) -0.0113(13) 0.0126(10)
F8 0.0698(11) 0.1039(16) 0.1239(16) 0.0124(12) -0.0481(11) -0.0134(10)
F9 0.0874(13) 0.1224(15) 0.0771(11) -0.0350(11) -0.0169(10) -0.0237(12)
F10 0.0571(10) 0.1137(13) 0.0910(12) -0.0437(11) 0.0052(9) -0.0036(10)
F11 0.0908(12) 0.0734(11) 0.0789(11) 0.0038(9) 0.0281(10) 0.0028(10)
F12 0.1512(16) 0.1093(16) 0.0886(12) 0.0043(11) 0.0630(11) -0.0289(14)
F13 0.184(2) 0.0949(13) 0.0623(10) 0.0273(10) 0.0091(12) -0.0569(14)
F14 0.1168(16) 0.0717(11) 0.1315(16) 0.0468(11) -0.0160(14) -0.0093(12)
F15 0.0904(13) 0.0682(11) 0.1295(16) 0.0288(11) 0.0253(13) 0.0108(10)
F16 0.0689(10) 0.0694(10) 0.0834(11) 0.0050(9) -0.0196(9) 0.0025(9)
F17 0.0853(12) 0.1287(17) 0.0808(11) 0.0246(12) -0.0322(10) -0.0305(12)
F18 0.1294(14) 0.1638(17) 0.0645(11) -0.0347(11) -0.0092(11) -0.0848(13)
F19 0.1481(19) 0.1080(14) 0.1138(14) -0.0671(10) 0.0453(14) -0.0547(12)
F20 0.0859(12) 0.0666(10) 0.0972(12) -0.0278(9) 0.0112(10) 0.0016(10)
N1 0.0358(9) 0.0355(9) 0.0402(9) -0.0026(8) 0.0071(8) -0.0051(8)
N2 0.0351(9) 0.0388(10) 0.0403(9) -0.0010(8) 0.0019(8) -0.0038(8)
N3 0.0344(9) 0.0350(9) 0.0414(9) -0.0014(8) 0.0031(8) -0.0014(8)
N4 0.0368(9) 0.0414(10) 0.0358(9) -0.0056(8) 0.0027(8) -0.0068(8)
C1 0.0495(13) 0.0457(12) 0.0444(12) 0.0055(10) 0.0071(11) -0.0071(11)
C2 0.0470(13) 0.0383(12) 0.0451(12) -0.0038(10) 0.0101(11) -0.0069(10)
C3 0.0643(15) 0.0468(13) 0.0537(14) 0.0005(11) 0.0059(13) -0.0228(12)
C4 0.0468(13) 0.0529(14) 0.0505(13) 0.0028(11) 0.0019(11) -0.0218(11)
C5 0.0360(11) 0.0466(12) 0.0459(12) -0.0020(11) 0.0068(10) -0.0080(10)
C6 0.0353(11) 0.0495(13) 0.0474(12) -0.0064(11) 0.0020(10) -0.0056(10)
C7 0.0423(12) 0.0455(13) 0.0399(12) -0.0010(10) 0.0022(10) -0.0025(10)
C8 0.0467(13) 0.0633(16) 0.0522(14) 0.0060(13) -0.0108(12) -0.0064(13)
C9 0.0570(15) 0.0520(14) 0.0475(13) 0.0129(11) -0.0057(12) -0.0125(12)
C10 0.0439(12) 0.0436(12) 0.0443(12) 0.0061(10) 0.0008(10) -0.0054(11)
C11 0.0460(12) 0.0412(12) 0.0485(12) 0.0061(11) 0.0027(11) -0.0060(11)
C12 0.0405(11) 0.0365(11) 0.0504(12) 0.0067(10) 0.0027(10) -0.0067(10)
C13 0.0472(13) 0.0476(13) 0.0565(14) 0.0046(12) 0.0025(12) -0.0148(11)
C14 0.0432(12) 0.0484(14) 0.0573(14) -0.0024(12) -0.0016(12) -0.0129(11)
C15 0.0349(11) 0.0371(11) 0.0455(12) -0.0066(10) 0.0030(10) -0.0070(9)
C16 0.0395(12) 0.0418(12) 0.0434(12) -0.0096(10) 0.0001(10) -0.0033(10)
C17 0.0428(12) 0.0456(13) 0.0357(11) -0.0026(10) 0.0002(10) -0.0046(10)
C18 0.0659(16) 0.0605(15) 0.0371(12) -0.0014(12) -0.0001(12) -0.0142(14)
C19 0.0658(16) 0.0577(15) 0.0380(12) 0.0074(11) -0.0040(12) -0.0179(13)
C20 0.0467(12) 0.0403(12) 0.0390(11) 0.0009(10) 0.0063(10) -0.0050(10)
C21 0.0654(16) 0.0481(14) 0.0423(12) 0.0004(11) 0.0063(12) -0.0131(12)
C22 0.0748(18) 0.0625(16) 0.0525(15) 0.0056(13) 0.0119(14) -0.0189(15)
C23 0.116(2) 0.080(2) 0.0533(15) -0.0009(15) 0.0246(16) -0.0447(18)
C24 0.141(3) 0.0556(17) 0.0547(16) 0.0109(14) 0.0054(19) -0.0301(19)
C25 0.115(3) 0.0529(17) 0.0668(18) 0.0068(15) -0.0104(19) 0.0037(19)
C26 0.0797(19) 0.0490(14) 0.0521(14) 0.0073(12) 0.0043(14) -0.0103(14)
C27 0.0397(12) 0.0538(14) 0.0557(14) 0.0089(12) 0.0014(11) -0.0093(11)
C28 0.0546(15) 0.0545(16) 0.0755(18) -0.0077(14) -0.0035(15) -0.0070(13)
C29 0.0454(15) 0.0642(18) 0.090(2) 0.0125(16) -0.0105(15) 0.0005(14)
C30 0.0529(15) 0.0638(16) 0.0707(17) 0.0094(15) -0.0216(14) -0.0108(14)
C31 0.0694(18) 0.0734(19) 0.0570(16) 0.0012(14) -0.0133(15) -0.0200(15)
C32 0.0498(15) 0.0696(18) 0.0527(15) -0.0026(13) 0.0008(13) -0.0083(13)
C33 0.0489(14) 0.0544(15) 0.0562(14) 0.0090(12) -0.0068(12) -0.0140(12)
C34 0.0717(17) 0.0551(16) 0.0565(15) 0.0058(13) 0.0014(14) -0.0187(14)
C35 0.098(2) 0.082(2) 0.0527(15) -0.0030(15) 0.0185(16) -0.0345(18)
C36 0.112(2) 0.0678(18) 0.0450(15) 0.0122(13) -0.0053(16) -0.0386(16)
C37 0.103(2) 0.0506(16) 0.077(2) 0.0215(14) -0.0163(19) -0.0238(16)
C38 0.0646(17) 0.0592(17) 0.0758(18) 0.0174(15) -0.0048(16) -0.0132(15)
C39 0.0547(14) 0.0526(14) 0.0411(12) -0.0044(11) 0.0062(11) -0.0151(12)
C40 0.0611(16) 0.0693(17) 0.0446(13) 0.0058(13) -0.0031(12) -0.0215(14)
C41 0.0710(18) 0.109(2) 0.0443(14) 0.0053(16) -0.0083(14) -0.0377(17)
C42 0.087(2) 0.106(2) 0.0513(16) -0.0173(16) 0.0024(15) -0.0462(18)
C43 0.096(2) 0.0726(18) 0.0650(17) -0.0272(15) 0.0234(16) -0.0363(16)
C44 0.0640(16) 0.0664(17) 0.0597(15) -0.0184(13) 0.0177(14) -0.0135(14)
C45 0.0419(12) 0.0374(11) 0.0413(11) 0.0046(10) 0.0062(10) 0.0012(10)
C46 0.0348(11) 0.0569(14) 0.0584(14) -0.0150(12) 0.0117(11) 0.0060(11)
C47 0.0590(17) 0.096(2) 0.0582(16) -0.0212(16) 0.0054(14) 0.0171(17)
C48 0.0630(19) 0.122(3) 0.0711(19) -0.0403(18) 0.0072(16) 0.0018(19)
C49 0.0613(19) 0.143(3) 0.115(2) -0.078(2) 0.0176(18) -0.018(2)
C50 0.0664(18) 0.0698(19) 0.136(3) -0.0406(19) 0.0337(19) -0.0146(16)
C51 0.0569(16) 0.0559(16) 0.093(2) -0.0146(15) 0.0227(15) -0.0093(14)
C52 0.0399(12) 0.0356(12) 0.0668(15) -0.0002(11) 0.0112(11) 0.0040(10)
C53 0.0450(14) 0.0560(16) 0.0811(19) -0.0123(15) -0.0001(14) 0.0040(13)
C54 0.0440(15) 0.086(2) 0.103(2) -0.017(2) -0.0044(17) 0.0064(16)
C55 0.0438(16) 0.083(2) 0.153(4) -0.010(3) 0.014(2) -0.0011(17)
C56 0.0531(16) 0.107(3) 0.109(2) 0.017(2) 0.0393(16) 0.0066(18)
C57 0.0598(17) 0.077(2) 0.0746(18) 0.0072(16) 0.0170(15) 0.0007(16)
C58 0.0343(11) 0.0494(13) 0.0503(13) -0.0089(11) 0.0072(10) -0.0078(10)
C59 0.0434(13) 0.0627(16) 0.0591(14) -0.0127(13) 0.0116(12) 0.0043(12)
C60 0.0692(18) 0.073(2) 0.0667(17) -0.0033(15) 0.0276(15) 0.0103(15)
C61 0.094(2) 0.112(3) 0.0739(19) 0.0174(19) 0.0429(17) 0.021(2)
C62 0.086(2) 0.149(3) 0.0608(19) 0.000(2) 0.0181(18) 0.043(2)
C63 0.089(2) 0.119(3) 0.0621(18) -0.0255(19) 0.0020(18) 0.022(2)
C64 0.073(2) 0.089(2) 0.0675(18) -0.0240(17) 0.0049(16) 0.0072(18)
C65 0.0451(12) 0.0430(13) 0.0650(14) -0.0130(12) 0.0158(12) 0.0056(11)
C66 0.0594(16) 0.0502(16) 0.100(2) -0.0111(16) 0.0187(16) -0.0056(14)
C67 0.095(2) 0.0473(16) 0.114(3) -0.0019(19) 0.021(2) 0.0051(18)
C68 0.088(2) 0.0654(19) 0.141(3) 0.017(2) 0.031(2) 0.0289(19)
C69 0.0619(18) 0.099(2) 0.097(2) 0.015(2) 0.0109(18) 0.0277(18)
C70 0.0455(13) 0.0703(18) 0.0766(18) -0.0014(15) 0.0181(13) 0.0152(13)

loop_
_atom_type_symbol
_atom_type_description
_atom_type_scat_dispersion_real
_atom_type_scat_dispersion_imag
_atom_type_scat_source
C C 0.0033 0.0016 'International Tables Vol C Tables 4.2.6.8 and 6.1.1.4'
H H 0.0000 0.0000 'International Tables Vol C Tables 4.2.6.8 and 6.1.1.4'
N N 0.0061 0.0033 'International Tables Vol C Tables 4.2.6.8 and 6.1.1.4'
F F 0.0171 0.0103 'International Tables Vol C Tables 4.2.6.8 and 6.1.1.4'
Cl Cl 0.1484 0.1585 'International Tables Vol C Tables 4.2.6.8 and 6.1.1.4'
Os Os -1.2165 7.6030 'International Tables Vol C Tables 4.2.6.8 and 6.1.1.4'
O O 0.0106 0.0060 'International Tables Vol C Tables 4.2.6.8 and 6.1.1.4'

loop_
_geom_angle_atom_site_label_1
_geom_angle_atom_site_label_2
_geom_angle_atom_site_label_3
_geom_angle
C58 Os1 C45 173.65(10)
C58 Os1 N3 86.54(9)
C45 Os1 N3 87.27(8)
C58 Os1 N1 96.04(9)
C45 Os1 N1 90.16(8)
N3 Os1 N1 177.42(8)
C58 Os1 N4 86.93(9)
C45 Os1 N4 94.48(8)
N3 Os1 N4 90.13(7)
N1 Os1 N4 89.90(7)
C58 Os1 N2 89.52(9)
C45 Os1 N2 89.10(8)
N3 Os1 N2 90.06(7)
N1 Os1 N2 90.07(7)
N4 Os1 N2 176.43(8)
C5 N1 C2 107.61(19)
C5 N1 Os1 126.07(16)
C2 N1 Os1 126.31(15)
C10 N2 C7 107.39(18)
C10 N2 Os1 126.32(15)
C7 N2 Os1 126.29(16)
C15 N3 C12 107.36(18)
C15 N3 Os1 126.57(15)
C12 N3 Os1 126.06(15)
C20 N4 C17 107.90(18)
C20 N4 Os1 126.75(15)
C17 N4 Os1 125.13(16)
C2 C1 C20 126.1(2)
C2 C1 C21 118.5(2)
C20 C1 C21 115.1(2)
N1 C2 C1 124.9(2)
N1 C2 C3 107.9(2)
C1 C2 C3 126.9(2)
C4 C3 C2 108.0(2)
C3 C4 C5 108.1(2)
N1 C5 C6 125.4(2)
N1 C5 C4 108.3(2)
C6 C5 C4 126.2(2)
C7 C6 C5 126.1(2)
C7 C6 C27 117.0(2)
C5 C6 C27 116.8(2)
N2 C7 C6 124.6(2)
N2 C7 C8 108.8(2)
C6 C7 C8 126.5(2)
C9 C8 C7 107.7(2)
C8 C9 C10 107.7(2)
N2 C10 C11 124.4(2)
N2 C10 C9 108.4(2)
C11 C10 C9 127.2(2)
C12 C11 C10 127.0(2)
C12 C11 C33 116.6(2)
C10 C11 C33 116.4(2)
N3 C12 C11 124.7(2)
N3 C12 C13 108.9(2)
C11 C12 C13 126.2(2)
C14 C13 C12 107.1(2)
C13 C14 C15 108.1(2)
N3 C15 C16 124.1(2)
N3 C15 C14 108.4(2)
C16 C15 C14 127.4(2)
C17 C16 C15 127.0(2)
C17 C16 C39 117.4(2)
C15 C16 C39 115.5(2)
N4 C17 C16 125.0(2)
N4 C17 C18 107.5(2)
C16 C17 C18 127.3(2)
C19 C18 C17 107.9(2)
C18 C19 C20 107.5(2)
N4 C20 C1 124.5(2)
N4 C20 C19 109.1(2)
C1 C20 C19 126.3(2)
C26 C21 C22 116.1(3)
C26 C21 C1 121.8(3)
C22 C21 C1 122.0(3)
F1 C22 C23 118.1(3)
F1 C22 C21 120.2(3)
C23 C22 C21 121.7(3)
F2 C23 C24 121.0(3)
F2 C23 C22 119.9(3)
C24 C23 C22 119.1(3)
C23 C24 C25 121.6(3)
C23 C24 F3 120.3(4)
C25 C24 F3 118.2(4)
C24 C25 F4 121.1(3)
C24 C25 C26 119.1(3)
F4 C25 C26 119.8(3)
F5 C26 C21 118.8(2)
F5 C26 C25 118.7(3)
C21 C26 C25 122.5(3)
C28 C27 C32 116.8(2)
C28 C27 C6 120.2(2)
C32 C27 C6 123.0(2)
F6 C28 C27 121.2(3)
F6 C28 C29 116.5(3)
C27 C28 C29 122.3(3)
F7 C29 C30 120.7(3)
F7 C29 C28 119.4(3)
C30 C29 C28 119.9(3)
C29 C30 F8 119.9(3)
C29 C30 C31 119.6(3)
F8 C30 C31 120.4(3)
F9 C31 C30 120.3(3)
F9 C31 C32 119.3(3)
C30 C31 C32 120.3(3)
F10 C32 C27 121.1(3)
F10 C32 C31 117.8(3)
C27 C32 C31 121.1(3)
C38 C33 C34 116.1(3)
C38 C33 C11 123.3(3)
C34 C33 C11 120.6(2)
F11 C34 C33 118.9(3)
F11 C34 C35 118.4(3)
C33 C34 C35 122.6(3)
C36 C35 F12 121.2(3)
C36 C35 C34 119.4(3)
F12 C35 C34 119.4(3)
C35 C36 C37 120.6(3)
C35 C36 F13 119.6(3)
C37 C36 F13 119.8(3)
C36 C37 F14 121.5(3)
C36 C37 C38 119.9(3)
F14 C37 C38 118.6(3)
F15 C38 C33 120.9(3)
F15 C38 C37 117.7(3)
C33 C38 C37 121.3(3)
C44 C39 C40 116.4(2)
C44 C39 C16 122.7(2)
C40 C39 C16 120.9(2)
F16 C40 C39 120.7(2)
F16 C40 C41 118.2(3)
C39 C40 C41 121.0(3)
F17 C41 C42 121.5(3)
F17 C41 C40 118.6(3)
C42 C41 C40 119.9(3)
F18 C42 C43 120.2(3)
F18 C42 C41 119.2(3)
C43 C42 C41 120.5(3)
F19 C43 C42 121.4(3)
F19 C43 C44 119.4(3)
C42 C43 C44 119.1(3)
F20 C44 C43 117.6(3)
F20 C44 C39 119.2(2)
C43 C44 C39 123.1(3)
C52 C45 C46 112.2(2)
C52 C45 Os1 128.63(17)
C46 C45 Os1 118.99(17)
C51 C46 C47 117.8(3)
C51 C46 C45 118.7(2)
C47 C46 C45 123.5(3)
C48 C47 C46 123.0(3)
C49 C48 C47 119.1(4)
C48 C49 C50 120.6(4)
C49 C50 C51 121.1(4)
C46 C51 C50 118.4(3)
C53 C52 C57 117.0(2)
C53 C52 C45 122.5(2)
C57 C52 C45 120.4(2)
C54 C53 C52 122.4(3)
C55 C54 C53 118.7(3)
C54 C55 C56 121.6(3)
C57 C56 C55 119.1(3)
C56 C57 C52 120.9(3)
C59 C58 C65 111.7(2)
C59 C58 Os1 126.47(19)
C65 C58 Os1 121.35(18)
C64 C59 C60 117.2(3)
C64 C59 C58 121.4(3)
C60 C59 C58 121.3(3)
C61 C60 C59 119.9(3)
C62 C61 C60 120.2(4)
C63 C62 C61 121.0(4)
C62 C63 C64 120.3(4)
C63 C64 C59 121.1(4)
C70 C65 C66 117.7(3)
C70 C65 C58 117.9(2)
C66 C65 C58 124.4(2)
C67 C66 C65 119.7(3)
C68 C67 C66 121.9(3)
C69 C68 C67 118.8(4)
C68 C69 C70 121.8(3)
C65 C70 C69 119.9(3)
Cl2' C71 Cl1' 114.4(5)
Cl2' C71 Cl2 54.4(3)
Cl1' C71 Cl2 103.5(4)
Cl2' C71 Cl1 135.7(5)
Cl1' C71 Cl1 26.7(2)
Cl2 C71 Cl1 127.4(4)
Cl1' Cl1 C71 71.4(5)
Cl2' Cl2 C71 54.4(3)
Cl1 Cl1' C71 81.9(5)
C71 Cl2' Cl2 71.3(3)

loop_
_geom_bond_atom_site_label_1
_geom_bond_atom_site_label_2
_geom_bond_distance
Os1 C58 2.027(3)
Os1 C45 2.035(2)
Os1 N3 2.0409(18)
Os1 N1 2.0447(18)
Os1 N4 2.0469(18)
Os1 N2 2.0473(18)
F1 C22 1.314(4)
F2 C23 1.327(4)
F3 C24 1.354(4)
F4 C25 1.352(5)
F5 C26 1.356(4)
F6 C28 1.343(4)
F7 C29 1.341(4)
F8 C30 1.345(3)
F9 C31 1.355(4)
F10 C32 1.302(4)
F11 C34 1.357(4)
F12 C35 1.363(4)
F13 C36 1.359(4)
F14 C37 1.367(4)
F15 C38 1.332(4)
F16 C40 1.332(4)
F17 C41 1.350(4)
F18 C42 1.354(4)
F19 C43 1.340(4)
F20 C44 1.353(4)
N1 C5 1.366(3)
N1 C2 1.377(3)
N2 C10 1.378(3)
N2 C7 1.379(3)
N3 C15 1.370(3)
N3 C12 1.377(3)
N4 C20 1.366(3)
N4 C17 1.379(3)
C1 C2 1.390(3)
C1 C20 1.424(3)
C1 C21 1.492(4)
C2 C3 1.445(4)
C3 C4 1.320(4)
C4 C5 1.444(4)
C5 C6 1.406(3)
C6 C7 1.394(3)
C6 C27 1.500(3)
C7 C8 1.441(4)
C8 C9 1.344(4)
C9 C10 1.452(3)
C10 C11 1.396(3)
C11 C12 1.396(3)
C11 C33 1.501(4)
C12 C13 1.436(3)
C13 C14 1.343(4)
C14 C15 1.437(3)
C15 C16 1.403(3)
C16 C17 1.386(3)
C16 C39 1.504(3)
C17 C18 1.449(4)
C18 C19 1.342(4)
C19 C20 1.429(3)
C21 C26 1.374(4)
C21 C22 1.393(4)
C22 C23 1.392(4)
C23 C24 1.346(5)
C24 C25 1.351(6)
C25 C26 1.383(4)
C27 C28 1.367(4)
C27 C32 1.379(4)
C28 C29 1.403(4)
C29 C30 1.344(5)
C30 C31 1.367(5)
C31 C32 1.400(4)
C33 C38 1.366(4)
C33 C34 1.379(4)
C34 C35 1.379(4)
C35 C36 1.339(5)
C36 C37 1.345(6)
C37 C38 1.399(5)
C39 C44 1.378(4)
C39 C40 1.382(4)
C40 C41 1.387(4)
C41 C42 1.358(5)
C42 C43 1.356(5)
C43 C44 1.364(4)
C45 C52 1.465(3)
C45 C46 1.472(3)
C46 C51 1.389(4)
C46 C47 1.392(4)
C47 C48 1.364(5)
C48 C49 1.344(6)
C49 C50 1.372(6)
C50 C51 1.407(5)
C52 C53 1.393(4)
C52 C57 1.419(4)
C53 C54 1.391(4)
C54 C55 1.367(6)
C55 C56 1.390(6)
C56 C57 1.388(4)
C58 C59 1.472(4)
C58 C65 1.493(4)
C59 C64 1.401(4)
C59 C60 1.404(4)
C60 C61 1.368(5)
C61 C62 1.365(6)
C62 C63 1.341(6)
C63 C64 1.355(5)
C65 C70 1.390(4)
C65 C66 1.397(4)
C66 C67 1.377(5)
C67 C68 1.365(6)
C68 C69 1.334(6)
C69 C70 1.396(5)
C71 Cl2' 1.461(8)
C71 Cl1' 1.637(8)
C71 Cl2 1.702(7)
C71 Cl1 1.710(6)
Cl1 Cl1' 0.777(6)
Cl2 Cl2' 1.461(6)
